data_7019951
loop_
_publ_author_name
'Zhou, Hu'
'Diao, Guo-Wang'
'Qian, Su-Yan'
'Yang, Xiao-Zhen'
'Yuan, Ai-Hua'
'Song, You'
'Li, Yi-Zhi'

_publ_section_title
;
 Lanthanide-ion-tuned magnetic properties in a series of three-dimensional
 cyano-bridged Ln(III)W(V) assemblies.
;
_journal_issue 35
_journal_name_full 'Dalton transactions (Cambridge, England : 2003)'
_journal_page_first 10690
_journal_page_last 10697
_journal_paper_doi 10.1039/c2dt30615h
_journal_volume 41
_journal_year 2012
_chemical_formula_moiety 'C10 H10 Gd N9 O4 W'
_chemical_formula_sum 'C10 H10 Gd N9 O4 W'
_chemical_formula_weight 661.37
_chemical_name_systematic
;
?
;
_space_group_IT_number 64
_symmetry_cell_setting orthorhombic
_symmetry_space_group_name_Hall '-C 2ac 2'
_symmetry_space_group_name_H-M 'C m c a'
_atom_sites_solution_hydrogens geom
_atom_sites_solution_primary direct
_atom_sites_solution_secondary difmap
_audit_creation_method SHELXL-97
_cell_angle_alpha 90.00
_cell_angle_beta 90.00
_cell_angle_gamma 90.00
_cell_formula_units_Z 8
_cell_length_a 16.4265(18)
_cell_length_b 14.3441(16)
_cell_length_c 14.8343(12)
_cell_measurement_reflns_used 2021
_cell_measurement_temperature 173(2)
_cell_measurement_theta_max 26.91
_cell_measurement_theta_min 2.74
_cell_volume 3495.3(6)
_computing_cell_refinement 'SMART (Bruker, 2004)'
_computing_data_collection 'SMART (Bruker, 2004)'
_computing_data_reduction SAINT
_computing_molecular_graphics 'DIAMOND (Brandenburg, 2006)'
_computing_publication_material 'SHELXTL (Sheldrick, 2008)'
_computing_structure_refinement 'SHELXL97 (Sheldrick, 2008)'
_computing_structure_solution 'SHELXS97 (Sheldrick, 2008)'
_diffrn_ambient_temperature 173(2)
_diffrn_measured_fraction_theta_full 1.000
_diffrn_measured_fraction_theta_max 1.000
_diffrn_measurement_device_type 'Bruker Smart Apex CCD'
_diffrn_measurement_method 'phi and omega scans'
_diffrn_radiation_monochromator graphite
_diffrn_radiation_source 'sealed tube'
_diffrn_radiation_type MoK\a
_diffrn_radiation_wavelength 0.71073
_diffrn_reflns_av_R_equivalents 0.0475
_diffrn_reflns_av_sigmaI/netI 0.0291
_diffrn_reflns_limit_h_max 17
_diffrn_reflns_limit_h_min -20
_diffrn_reflns_limit_k_max 17
_diffrn_reflns_limit_k_min -17
_diffrn_reflns_limit_l_max 18
_diffrn_reflns_limit_l_min -18
_diffrn_reflns_number 13169
_diffrn_reflns_theta_full 25.99
_diffrn_reflns_theta_max 25.99
_diffrn_reflns_theta_min 2.33
_exptl_absorpt_coefficient_mu 10.375
_exptl_absorpt_correction_T_max 0.2308
_exptl_absorpt_correction_T_min 0.1734
_exptl_absorpt_correction_type multi-scan
_exptl_absorpt_process_details 'SADABS; Bruker, 2000'
_exptl_crystal_colour red
_exptl_crystal_density_diffrn 2.514
_exptl_crystal_density_method 'not measured'
_exptl_crystal_description block
_exptl_crystal_F_000 2424
_exptl_crystal_size_max 0.18
_exptl_crystal_size_mid 0.15
_exptl_crystal_size_min 0.12
_refine_diff_density_max 1.035
_refine_diff_density_min -1.526
_refine_diff_density_rms 0.167
_refine_ls_extinction_method none
_refine_ls_goodness_of_fit_ref 1.061
_refine_ls_hydrogen_treatment constr
_refine_ls_matrix_type full
_refine_ls_number_parameters 123
_refine_ls_number_reflns 1792
_refine_ls_number_restraints 0
_refine_ls_restrained_S_all 1.061
_refine_ls_R_factor_all 0.0488
_refine_ls_R_factor_gt 0.0348
_refine_ls_shift/su_max 0.000
_refine_ls_shift/su_mean 0.000
_refine_ls_structure_factor_coef Fsqd
_refine_ls_weighting_details 'calc w=1/[\s^2^(Fo^2^)+(0.07P)^2^+1.99P] where P=(Fo^2^+2Fc^2^)/3'
_refine_ls_weighting_scheme calc
_refine_ls_wR_factor_gt 0.1049
_refine_ls_wR_factor_ref 0.1123
_reflns_number_gt 1396
_reflns_number_total 1792
_reflns_threshold_expression >2sigma(I)
_cod_data_source_file c2dt30615h.txt
_cod_data_source_block yah128
_cod_depositor_comments
;
The following automatic conversions were performed:

'_symmetry_cell_setting' value 'Orthorhombic' changed to
'orthorhombic' according to
/home/saulius/struct/CIF-dictionaries/cif_core.dic dictionary named
'cif_core.dic' version 2.4.1 from
2010-06-29.

'_exptl_absorpt_correction_type' value 'MULTI-SCAN'
changed to 'multi-scan' according to
/home/saulius/struct/CIF-dictionaries/cif_core.dic dictionary named
'cif_core.dic' version 2.4.1 from
2010-06-29.

'_refine_ls_hydrogen_treatment' value 'CONSTR' changed
to 'constr' according to
/home/saulius/struct/CIF-dictionaries/cif_core.dic dictionary named
'cif_core.dic' version 2.4.1 from 2010-06-29.

Automatic conversion script
Id: cif_fix_values 1891 2012-01-12 08:04:46Z andrius 
;
_cod_original_sg_symbol_Hall '-C 2bc 2 '
_cod_original_sg_symbol_H-M 'Cmca '
_cod_database_code 7019951

loop_
_symmetry_equiv_pos_as_xyz
'x, y, z'
'-x, -y+1/2, z+1/2'
'-x, y+1/2, -z+1/2'
'x, -y, -z'
'x+1/2, y+1/2, z'
'-x+1/2, -y+1, z+1/2'
'-x+1/2, y+1, -z+1/2'
'x+1/2, -y+1/2, -z'
'-x, -y, -z'
'x, y-1/2, -z-1/2'
'x, -y-1/2, z-1/2'
'-x, y, z'
'-x+1/2, -y+1/2, -z'
'x+1/2, y, -z-1/2'
'x+1/2, -y, z-1/2'
'-x+1/2, y+1/2, z'

loop_
_atom_site_label
_atom_site_type_symbol
_atom_site_fract_x
_atom_site_fract_y
_atom_site_fract_z
_atom_site_U_iso_or_equiv
_atom_site_adp_type
_atom_site_occupancy
_atom_site_symmetry_multiplicity
_atom_site_calc_flag
_atom_site_refinement_flags
C1 C 0.1705(5) 0.5923(5) 0.1897(6) 0.0372(18) Uani 1 1 d .
C2 C 0.2814(5) 0.4211(5) 0.3742(5) 0.0341(17) Uani 1 1 d .
C3 C 0.1536(5) 0.3898(6) 0.2670(5) 0.0359(19) Uani 1 1 d .
C4 C 0.3227(5) 0.5489(5) 0.1420(5) 0.0336(17) Uani 1 1 d .
C5 C 0.0000 0.5008(7) 0.0923(6) 0.036(3) Uani 1 2 d S
H5 H 0.0000 0.5009 0.1563 0.043 Uiso 1 2 calc SR
C6 C 0.0000 0.5831(8) -0.0442(6) 0.032(2) Uani 1 2 d S
H6 H 0.0000 0.6402 -0.0765 0.039 Uiso 1 2 calc SR
Gd1 Gd 0.0000 0.74302(4) 0.13057(4) 0.0374(2) Uani 1 2 d S
N1 N 0.1248(4) 0.6372(4) 0.1588(4) 0.0328(15) Uani 1 1 d .
N2 N 0.2998(4) 0.3792(4) 0.4397(4) 0.0365(15) Uani 1 1 d .
N3 N 0.1016(5) 0.3463(5) 0.2775(5) 0.0379(16) Uani 1 1 d .
N4 N 0.3677(4) 0.5828(5) 0.0905(4) 0.0391(16) Uani 1 1 d .
N5 N 0.0000 0.5850(6) 0.0436(6) 0.034(2) Uani 1 2 d S
O1 O 0.0000 0.6972(6) 0.2768(5) 0.0373(18) Uani 1 2 d S
H1X H 0.0553 0.6812 0.2951 0.045 Uiso 0.50 1 d PR
H1Y H -0.0353 0.6431 0.2843 0.045 Uiso 0.50 1 d PR
O2 O 0.0981(4) 0.7617(3) 0.0129(4) 0.0369(13) Uani 1 1 d .
H2X H 0.1244 0.7017 0.0007 0.044 Uiso 1 1 d R
H2Y H 0.1393 0.8072 0.0317 0.044 Uiso 1 1 d R
O3 O 0.0000 0.9059(5) 0.0682(5) 0.0362(17) Uani 1 2 d S
H3X H 0.0487 0.9389 0.0890 0.043 Uiso 0.50 1 d PR
H3Y H -0.0487 0.9389 0.0890 0.043 Uiso 0.50 1 d PR
W1 W 0.2500 0.48745(3) 0.2500 0.03064(19) Uani 1 2 d S

loop_
_atom_site_aniso_label
_atom_site_aniso_U_11
_atom_site_aniso_U_22
_atom_site_aniso_U_33
_atom_site_aniso_U_23
_atom_site_aniso_U_13
_atom_site_aniso_U_12
C1 0.027(4) 0.036(4) 0.049(5) 0.004(4) -0.002(4) 0.000(4)
C2 0.043(5) 0.025(4) 0.034(4) -0.005(3) -0.005(3) 0.009(3)
C3 0.038(5) 0.038(4) 0.032(4) -0.016(3) -0.007(3) -0.003(4)
C4 0.034(4) 0.036(4) 0.031(4) 0.002(3) -0.002(3) 0.006(3)
C5 0.061(8) 0.024(5) 0.024(5) 0.000(4) 0.000 0.000
C6 0.040(7) 0.035(5) 0.022(5) -0.003(4) 0.000 0.000
Gd1 0.0376(4) 0.0380(4) 0.0365(4) -0.0013(2) 0.000 0.000
N1 0.033(4) 0.037(4) 0.028(3) 0.002(3) -0.004(3) 0.010(3)
N2 0.042(4) 0.036(3) 0.031(3) -0.001(3) -0.007(3) 0.005(3)
N3 0.039(4) 0.031(4) 0.043(4) -0.004(3) -0.009(3) -0.010(3)
N4 0.050(4) 0.031(3) 0.036(4) -0.003(3) 0.010(3) 0.007(3)
N5 0.025(5) 0.034(5) 0.042(6) -0.006(4) 0.000 0.000
O1 0.028(4) 0.046(5) 0.039(4) -0.011(4) 0.000 0.000
O2 0.036(4) 0.032(3) 0.042(3) -0.003(2) 0.009(3) 0.001(2)
O3 0.033(4) 0.040(4) 0.036(4) 0.009(3) 0.000 0.000
W1 0.0301(3) 0.0319(3) 0.0300(3) 0.000 -0.00167(18) 0.000

loop_
_atom_type_symbol
_atom_type_description
_atom_type_scat_dispersion_real
_atom_type_scat_dispersion_imag
_atom_type_scat_source
C C 0.0033 0.0016 'International Tables Vol C Tables 4.2.6.8 and 6.1.1.4'
H H 0.0000 0.0000 'International Tables Vol C Tables 4.2.6.8 and 6.1.1.4'
N N 0.0061 0.0033 'International Tables Vol C Tables 4.2.6.8 and 6.1.1.4'
O O 0.0106 0.0060 'International Tables Vol C Tables 4.2.6.8 and 6.1.1.4'
Gd Gd -0.1653 3.9035 'International Tables Vol C Tables 4.2.6.8 and 6.1.1.4'
W W -0.8490 6.8722 'International Tables Vol C Tables 4.2.6.8 and 6.1.1.4'

loop_
_geom_angle_atom_site_label_1
_geom_angle_atom_site_label_2
_geom_angle_atom_site_label_3
_geom_angle
_geom_angle_site_symmetry_1
_geom_angle_site_symmetry_3
N1 C1 W1 172.3(7) . .
N2 C2 W1 175.6(7) . .
N3 C3 W1 174.5(8) . .
N4 C4 W1 173.2(7) . .
C6 C5 N5 118.4(8) 9_565 .
C6 C5 H5 120.8 9_565 .
N5 C5 H5 120.8 . .
N5 C6 C5 121.9(10) . 9_565
N5 C6 H6 119.0 . .
C5 C6 H6 119.0 9_565 .
O1 Gd1 O2 136.99(16) . 12
O1 Gd1 O2 136.99(16) . .
O2 Gd1 O2 84.8(3) 12 .
O1 Gd1 O3 128.5(3) . .
O2 Gd1 O3 68.08(17) 12 .
O2 Gd1 O3 68.08(17) . .
O1 Gd1 N1 70.99(18) . 12
O2 Gd1 N1 69.5(2) 12 12
O2 Gd1 N1 135.97(19) . 12
O3 Gd1 N1 127.29(15) . 12
O1 Gd1 N1 70.99(18) . .
O2 Gd1 N1 135.97(19) 12 .
O2 Gd1 N1 69.5(2) . .
O3 Gd1 N1 127.29(15) . .
N1 Gd1 N1 104.9(3) 12 .
O1 Gd1 N5 102.8(3) . .
O2 Gd1 N5 74.71(19) 12 .
O2 Gd1 N5 74.71(19) . .
O3 Gd1 N5 128.7(3) . .
N1 Gd1 N5 64.53(17) 12 .
N1 Gd1 N5 64.53(17) . .
O1 Gd1 N3 70.4(2) . 10_566
O2 Gd1 N3 138.37(19) 12 10_566
O2 Gd1 N3 83.5(2) . 10_566
O3 Gd1 N3 70.5(2) . 10_566
N1 Gd1 N3 138.9(2) 12 10_566
N1 Gd1 N3 75.0(2) . 10_566
N5 Gd1 N3 138.61(17) . 10_566
O1 Gd1 N3 70.4(2) . 3
O2 Gd1 N3 83.5(2) 12 3
O2 Gd1 N3 138.37(19) . 3
O3 Gd1 N3 70.5(2) . 3
N1 Gd1 N3 75.0(2) 12 3
N1 Gd1 N3 138.9(2) . 3
N5 Gd1 N3 138.61(17) . 3
N3 Gd1 N3 79.3(3) 10_566 3
C1 N1 Gd1 164.0(7) . .
C3 N3 Gd1 156.3(7) . 10_556
C6 N5 C5 119.6(9) . .
C6 N5 Gd1 120.9(7) . .
C5 N5 Gd1 119.5(6) . .
Gd1 O1 H1X 109.6 . .
Gd1 O1 H1Y 109.9 . .
H1X O1 H1Y 109.5 . .
Gd1 O2 H2X 109.5 . .
Gd1 O2 H2Y 109.5 . .
H2X O2 H2Y 109.5 . .
Gd1 O3 H3X 109.5 . .
Gd1 O3 H3Y 109.5 . .
H3X O3 H3Y 109.5 . .
C3 W1 C3 97.7(4) 7_545 .
C3 W1 C2 68.3(3) 7_545 .
C3 W1 C2 77.6(3) . .
C3 W1 C2 77.6(3) 7_545 7_545
C3 W1 C2 68.3(3) . 7_545
C2 W1 C2 127.1(4) . 7_545
C3 W1 C1 93.3(3) 7_545 7_545
C3 W1 C1 148.2(3) . 7_545
C2 W1 C1 79.0(3) . 7_545
C2 W1 C1 143.6(3) 7_545 7_545
C3 W1 C1 148.2(3) 7_545 .
C3 W1 C1 93.3(3) . .
C2 W1 C1 143.6(3) . .
C2 W1 C1 79.0(3) 7_545 .
C1 W1 C1 92.9(4) 7_545 .
C3 W1 C4 139.4(3) 7_545 7_545
C3 W1 C4 76.8(3) . 7_545
C2 W1 C4 71.3(3) . 7_545
C2 W1 C4 132.8(3) 7_545 7_545
C1 W1 C4 75.4(3) 7_545 7_545
C1 W1 C4 72.3(3) . 7_545
C3 W1 C4 76.8(3) 7_545 .
C3 W1 C4 139.4(3) . .
C2 W1 C4 132.8(3) . .
C2 W1 C4 71.3(3) 7_545 .
C1 W1 C4 72.3(3) 7_545 .
C1 W1 C4 75.4(3) . .
C4 W1 C4 132.4(4) 7_545 .

loop_
_geom_bond_atom_site_label_1
_geom_bond_atom_site_label_2
_geom_bond_distance
_geom_bond_site_symmetry_2
C1 N1 1.090(10) .
C1 W1 2.184(8) .
C2 N2 1.183(9) .
C2 W1 2.137(7) .
C3 N3 1.070(11) .
C3 W1 2.129(9) .
C4 N4 1.169(10) .
C4 W1 2.184(8) .
C5 C6 1.398(14) 9_565
C5 N5 1.408(14) .
C5 H5 0.9500 .
C6 N5 1.303(12) .
C6 C5 1.398(14) 9_565
C6 H6 0.9500 .
Gd1 O1 2.266(8) .
Gd1 O2 2.390(6) 12
Gd1 O2 2.390(6) .
Gd1 O3 2.512(7) .
Gd1 N1 2.584(6) 12
Gd1 N1 2.584(6) .
Gd1 N5 2.608(9) .
Gd1 N3 2.615(7) 10_566
Gd1 N3 2.615(7) 3
N3 Gd1 2.615(7) 10_556
O1 H1X 0.9755 .
O1 H1Y 0.9745 .
O2 H2X 0.9800 .
O2 H2Y 0.9800 .
O3 H3X 0.9800 .
O3 H3Y 0.9800 .
W1 C3 2.129(9) 7_545
W1 C2 2.137(7) 7_545
W1 C1 2.184(8) 7_545
W1 C4 2.184(8) 7_545

loop_
_geom_torsion_atom_site_label_1
_geom_torsion_atom_site_label_2
_geom_torsion_atom_site_label_3
_geom_torsion_atom_site_label_4
_geom_torsion
_geom_torsion_site_symmetry_1
O1 Gd1 N1 C1 -1(2) .
O2 Gd1 N1 C1 -140(2) 12
O2 Gd1 N1 C1 162(2) .
O3 Gd1 N1 C1 124(2) .
N1 Gd1 N1 C1 -64(2) 12
N5 Gd1 N1 C1 -116(2) .
N3 Gd1 N1 C1 73(2) 10_566
N3 Gd1 N1 C1 20(3) 3
C5 C6 N5 C5 0.000(2) 9_565
C5 C6 N5 Gd1 180.0 9_565
C6 C5 N5 C6 0.000(2) 9_565
C6 C5 N5 Gd1 180.000(1) 9_565
O1 Gd1 N5 C6 180.000(1) .
O2 Gd1 N5 C6 44.34(16) 12
O2 Gd1 N5 C6 -44.34(16) .
O3 Gd1 N5 C6 0.000(2) .
N1 Gd1 N5 C6 118.57(18) 12
N1 Gd1 N5 C6 -118.56(18) .
N3 Gd1 N5 C6 -105.2(3) 10_566
N3 Gd1 N5 C6 105.2(3) 3
O1 Gd1 N5 C5 0.000(1) .
O2 Gd1 N5 C5 -135.66(16) 12
O2 Gd1 N5 C5 135.66(16) .
O3 Gd1 N5 C5 180.000(1) .
N1 Gd1 N5 C5 -61.43(18) 12
N1 Gd1 N5 C5 61.44(18) .
N3 Gd1 N5 C5 74.8(3) 10_566
